data_7720376
loop_
_publ_author_name
'Mittag, Simon M.'
'Klopf, Jonas'
'Virovets, Alexander V.'
'Peresypkina, Eugenia'
'Lerner, Hans-Wolfram'
'Helten, Holger'
'Wagner, Matthias'

_publ_section_title
;
 Fraternal twins: B<sub>2</sub>O<sub>2</sub>- or
 B<sub>2</sub>N<sub>2</sub>-doped polycyclic &#x3c0; systems and their
 formation mechanism <i>via</i> regiodivergent Au- <i>versus</i>
 amine-catalyzed cyclizations.
;
_journal_issue 14
_journal_name_full 'Dalton transactions (Cambridge, England : 2003)'
_journal_page_first 5553
_journal_page_last 5564
_journal_paper_doi 10.1039/d6dt00412a
_journal_volume 55
_journal_year 2026
_chemical_formula_sum 'C23 H25 B O'
_chemical_formula_weight 328.24
_space_group_crystal_system monoclinic
_space_group_IT_number 14
_space_group_name_Hall '-P 2ybc'
_space_group_name_H-M_alt 'P 1 21/c 1'
_atom_sites_solution_hydrogens geom
_atom_sites_solution_primary dual
_atom_sites_solution_secondary difmap
_audit_creation_method SHELXL-2019/3
_audit_update_record
;
2026-01-15 deposited with the CCDC.	2026-02-27 downloaded from the CCDC.
;
_cell_angle_alpha 90
_cell_angle_beta 90.167(13)
_cell_angle_gamma 90
_cell_formula_units_Z 8
_cell_length_a 22.4572(18)
_cell_length_b 11.5161(13)
_cell_length_c 15.2101(12)
_cell_measurement_reflns_used 4445
_cell_measurement_temperature 100(2)
_cell_measurement_theta_max 28.5000
_cell_measurement_theta_min 1.8890
_cell_volume 3933.6(6)
_computing_cell_refinement 'CrysAlisPro 1.171.42.43a (Rigaku OD, 2022)'
_computing_data_collection 'P24 beamline local software'
_computing_data_reduction 'CrysAlisPro 1.171.42.43a (Rigaku OD, 2022)'
_computing_publication_material 'IUCr PublCIF online service'
_computing_structure_refinement 'SHELXL-2019/2 (Sheldrick, 2019)'
_computing_structure_solution 'SHELXT (G. M. Sheldrick, 2015)'
_diffrn_ambient_temperature 100(2)
_diffrn_detector 'X-Spectrum Lambda 7.5M CdTe photon-counting detector'
_diffrn_detector_area_resol_mean 18.2
_diffrn_measured_fraction_theta_full 0.985
_diffrn_measured_fraction_theta_max 0.981
_diffrn_measurement_device 'DESY Petra3 P24 beamline, Huber diffractometer, Lambda 7.5M CdTe'
_diffrn_measurement_method '\f scans'
_diffrn_radiation_monochromator synchrotron
_diffrn_radiation_probe x-ray
_diffrn_radiation_type synchrotron
_diffrn_radiation_wavelength 0.56000
_diffrn_reflns_av_R_equivalents 0.0712
_diffrn_reflns_av_sigmaI/netI 0.0705
_diffrn_reflns_Laue_measured_fraction_full 0.985
_diffrn_reflns_Laue_measured_fraction_max 0.981
_diffrn_reflns_limit_h_max 29
_diffrn_reflns_limit_h_min -29
_diffrn_reflns_limit_k_max 14
_diffrn_reflns_limit_k_min -14
_diffrn_reflns_limit_l_max 20
_diffrn_reflns_limit_l_min -20
_diffrn_reflns_number 17985
_diffrn_reflns_point_group_measured_fraction_full 0.985
_diffrn_reflns_point_group_measured_fraction_max 0.981
_diffrn_reflns_theta_full 19.633
_diffrn_reflns_theta_max 21.617
_diffrn_reflns_theta_min 1.887
_exptl_absorpt_coefficient_mu 0.043
_exptl_absorpt_correction_T_max 1.00000
_exptl_absorpt_correction_T_min 0.90660
_exptl_absorpt_correction_type multi-scan
_exptl_absorpt_process_details
;
CrysAlisPro 1.171.43.144a (Rigaku Oxford Diffraction, 2024)
Empirical absorption correction using spherical harmonics,
implemented in SCALE3 ABSPACK scaling algorithm.
;
_exptl_crystal_colour colourless
_exptl_crystal_density_diffrn 1.108
_exptl_crystal_description plate
_exptl_crystal_F_000 1408
_exptl_crystal_size_max 0.210
_exptl_crystal_size_mid 0.160
_exptl_crystal_size_min 0.080
_refine_diff_density_max 0.333
_refine_diff_density_min -0.320
_refine_diff_density_rms 0.045
_refine_ls_extinction_coef 0.012(2)
_refine_ls_extinction_expression Fc^*^=kFc[1+0.001xFc^2^\l^3^/sin(2\q)]^-1/4^
_refine_ls_extinction_method 'SHELXL-2019/2 (Sheldrick 2019)'
_refine_ls_goodness_of_fit_ref 1.075
_refine_ls_hydrogen_treatment constr
_refine_ls_matrix_type full
_refine_ls_number_parameters 507
_refine_ls_number_reflns 17985
_refine_ls_number_restraints 72
_refine_ls_restrained_S_all 1.111
_refine_ls_R_factor_all 0.0655
_refine_ls_R_factor_gt 0.0538
_refine_ls_shift/su_max 0.001
_refine_ls_shift/su_mean 0.000
_refine_ls_structure_factor_coef Fsqd
_refine_ls_weighting_details 'w=1/[\s^2^(Fo^2^)+(0.0779P)^2^+0.8580P] where P=(Fo^2^+2Fc^2^)/3'
_refine_ls_weighting_scheme calc
_refine_ls_wR_factor_gt 0.1462
_refine_ls_wR_factor_ref 0.1513
_reflns_Friedel_coverage 0.000
_reflns_number_gt 14352
_reflns_number_total 17985
_reflns_threshold_expression 'I > 2\s(I)'
_cod_data_source_file d6dt00412a2.cif
_cod_data_source_block BOSI_SM320-202_P24
_cod_depositor_comments 'Adding full bibliography for 7720366--7720383.cif.'
_cod_original_sg_symbol_H-M 'P 21/c'
_cod_database_code 7720376
_shelx_shelxl_version_number 2019/3
_shelx_space_group_comment
;
The symmetry employed for this shelxl refinement is uniquely defined
by the following loop, which should always be used as a source of
symmetry information in preference to the above space-group names.
They are only intended as comments.
;
_shelx_estimated_absorpt_t_min 0.991
_shelx_estimated_absorpt_t_max 0.997
_oxdiff_exptl_absorpt_empirical_full_min 0.878
_oxdiff_exptl_absorpt_empirical_full_max 1.159
_oxdiff_exptl_absorpt_empirical_details
;
Empirical correction (ABSPACK) includes:
- Absorption correction using spherical harmonics
- Frame scaling
;

loop_
_space_group_symop_operation_xyz
'x, y, z'
'-x, y+1/2, -z+1/2'
'-x, -y, -z'
'x, -y-1/2, z-1/2'

loop_
_atom_site_label
_atom_site_type_symbol
_atom_site_fract_x
_atom_site_fract_y
_atom_site_fract_z
_atom_site_U_iso_or_equiv
_atom_site_adp_type
_atom_site_occupancy
_atom_site_site_symmetry_order
_atom_site_calc_flag
_atom_site_refinement_flags_posn
_atom_site_refinement_flags_adp
_atom_site_refinement_flags_occupancy
_atom_site_disorder_assembly
_atom_site_disorder_group
B1A B 0.12875(8) 0.53449(14) 0.47120(12) 0.0236(3) Uani 1 1 d . . . . .
O1A O 0.12967(5) 0.42059(9) 0.44140(8) 0.0252(2) Uani 1 1 d . . . . .
C1A C 0.17038(7) 0.34092(13) 0.47217(11) 0.0248(3) Uani 1 1 d . . . . .
C2A C 0.21292(7) 0.36968(13) 0.53058(11) 0.0269(3) Uani 1 1 d . . . . .
H2A H 0.240167 0.311757 0.549661 0.032 Uiso 1 1 calc R U . . .
C3A C 0.16015(7) 0.22653(13) 0.43786(12) 0.0276(3) Uani 1 1 d . . . . .
C4A C 0.14753(7) 0.13206(14) 0.41085(12) 0.0297(4) Uani 1 1 d . . . . .
C5A C 0.12818(8) 0.01519(15) 0.38201(13) 0.0357(4) Uani 1 1 d D . . . .
C11A C 0.17751(7) 0.57152(13) 0.53655(11) 0.0242(3) Uani 1 1 d . . . . .
C12A C 0.21847(7) 0.48602(13) 0.56523(11) 0.0248(3) Uani 1 1 d . . . . .
C13A C 0.26357(7) 0.51559(14) 0.62573(12) 0.0306(4) Uani 1 1 d . . . . .
H13A H 0.290642 0.457932 0.645792 0.037 Uiso 1 1 calc R U . . .
C14A C 0.26852(8) 0.62809(15) 0.65589(12) 0.0328(4) Uani 1 1 d . . . . .
H14A H 0.298933 0.647416 0.696883 0.039 Uiso 1 1 calc R U . . .
C15A C 0.22917(8) 0.71397(14) 0.62668(12) 0.0318(4) Uani 1 1 d . . . . .
H15A H 0.233302 0.791647 0.646830 0.038 Uiso 1 1 calc R U . . .
C16A C 0.18419(7) 0.68524(14) 0.56827(11) 0.0281(3) Uani 1 1 d . . . . .
H16A H 0.157246 0.743719 0.549236 0.034 Uiso 1 1 calc R U . . .
C21A C 0.07665(7) 0.61193(12) 0.43370(11) 0.0234(3) Uani 1 1 d . . . . .
C22A C 0.07331(7) 0.64010(13) 0.34378(11) 0.0251(3) Uani 1 1 d . . . . .
C23A C 0.02540(7) 0.70509(14) 0.31211(12) 0.0298(4) Uani 1 1 d . . . . .
H23A H 0.023629 0.723763 0.251319 0.036 Uiso 1 1 calc R U . . .
C24A C -0.01972(7) 0.74311(14) 0.36720(12) 0.0313(4) Uani 1 1 d . . . . .
C25A C -0.01611(7) 0.71544(13) 0.45611(12) 0.0287(4) Uani 1 1 d . . . . .
H25A H -0.046538 0.741478 0.494638 0.034 Uiso 1 1 calc R U . . .
C26A C 0.03110(7) 0.65036(12) 0.49016(11) 0.0248(3) Uani 1 1 d . . . . .
C27A C 0.12153(8) 0.60229(15) 0.28050(12) 0.0320(4) Uani 1 1 d . . . . .
H27A H 0.159227 0.639627 0.296629 0.048 Uiso 1 1 calc R U . . .
H27B H 0.110408 0.625018 0.220574 0.048 Uiso 1 1 calc R U . . .
H27C H 0.126165 0.517752 0.283356 0.048 Uiso 1 1 calc R U . . .
C28A C -0.07085(9) 0.81463(18) 0.33154(15) 0.0454(5) Uani 1 1 d . . . . .
H28A H -0.060791 0.897289 0.335315 0.068 Uiso 1 1 calc R U . . .
H28B H -0.106718 0.799284 0.366195 0.068 Uiso 1 1 calc R U . . .
H28C H -0.078168 0.793653 0.270011 0.068 Uiso 1 1 calc R U . . .
C29A C 0.03130(8) 0.62039(14) 0.58706(11) 0.0309(4) Uani 1 1 d . . . . .
H29A H 0.040557 0.537807 0.594481 0.046 Uiso 1 1 calc R U . . .
H29B H -0.007994 0.636787 0.612033 0.046 Uiso 1 1 calc R U . . .
H29C H 0.061456 0.667190 0.617414 0.046 Uiso 1 1 calc R U . . .
C51A C 0.0844(3) 0.0275(5) 0.3063(5) 0.0378(13) Uiso 0.35 1 d D . P A 1
H51A H 0.050153 0.073852 0.325334 0.057 Uiso 0.35 1 calc R U P A 1
H51B H 0.070722 -0.049612 0.287878 0.057 Uiso 0.35 1 calc R U P A 1
H51C H 0.103955 0.066202 0.256817 0.057 Uiso 0.35 1 calc R U P A 1
C52A C 0.0957(4) -0.0419(6) 0.4688(4) 0.0355(9) Uiso 0.35 1 d D . P A 1
H52A H 0.123827 -0.042665 0.518213 0.053 Uiso 0.35 1 calc R U P A 1
H52B H 0.083311 -0.121534 0.455381 0.053 Uiso 0.35 1 calc R U P A 1
H52C H 0.060770 0.004556 0.484415 0.053 Uiso 0.35 1 calc R U P A 1
C53A C 0.1812(3) -0.0599(6) 0.3577(6) 0.0331(15) Uiso 0.35 1 d D . P A 1
H53A H 0.202808 -0.023860 0.308937 0.050 Uiso 0.35 1 calc R U P A 1
H53B H 0.167253 -0.137057 0.339913 0.050 Uiso 0.35 1 calc R U P A 1
H53C H 0.207779 -0.067281 0.408636 0.050 Uiso 0.35 1 calc R U P A 1
C54A C 0.1088(3) 0.0158(4) 0.2834(4) 0.0399(11) Uiso 0.4 1 d D . P A 2
H54A H 0.075193 0.069187 0.275535 0.060 Uiso 0.4 1 calc R U P A 2
H54B H 0.096677 -0.062693 0.265946 0.060 Uiso 0.4 1 calc R U P A 2
H54C H 0.142191 0.041178 0.246924 0.060 Uiso 0.4 1 calc R U P A 2
C55A C 0.0851(2) -0.0354(5) 0.4420(4) 0.0355(9) Uiso 0.4 1 d D . P A 2
H55A H 0.101166 -0.033929 0.501983 0.053 Uiso 0.4 1 calc R U P A 2
H55B H 0.077001 -0.115834 0.424732 0.053 Uiso 0.4 1 calc R U P A 2
H55C H 0.048052 0.009549 0.439812 0.053 Uiso 0.4 1 calc R U P A 2
C56A C 0.1847(2) -0.0744(5) 0.3836(4) 0.0350(15) Uiso 0.4 1 d D . P A 2
H56A H 0.216393 -0.044316 0.345699 0.052 Uiso 0.4 1 calc R U P A 2
H56B H 0.171902 -0.150651 0.362039 0.052 Uiso 0.4 1 calc R U P A 2
H56C H 0.199690 -0.081899 0.443873 0.052 Uiso 0.4 1 calc R U P A 2
C57A C 0.0649(3) 0.0370(6) 0.3335(5) 0.0293(15) Uiso 0.25 1 d D . P A 3
H57A H 0.036199 0.067531 0.375955 0.044 Uiso 0.25 1 calc R U P A 3
H57B H 0.050112 -0.036541 0.309386 0.044 Uiso 0.25 1 calc R U P A 3
H57C H 0.070175 0.093038 0.285653 0.044 Uiso 0.25 1 calc R U P A 3
C58A C 0.1130(5) -0.0536(9) 0.4602(8) 0.051(3) Uiso 0.25 1 d D . P A 3
H58A H 0.148298 -0.061920 0.497618 0.076 Uiso 0.25 1 calc R U P A 3
H58B H 0.099003 -0.130527 0.441955 0.076 Uiso 0.25 1 calc R U P A 3
H58C H 0.081456 -0.014068 0.493105 0.076 Uiso 0.25 1 calc R U P A 3
C59A C 0.1710(4) -0.0362(8) 0.3247(7) 0.047(2) Uiso 0.25 1 d D . P A 3
H59A H 0.177921 0.015438 0.274497 0.071 Uiso 0.25 1 calc R U P A 3
H59B H 0.155937 -0.111044 0.303487 0.071 Uiso 0.25 1 calc R U P A 3
H59C H 0.208420 -0.048168 0.356623 0.071 Uiso 0.25 1 calc R U P A 3
B1B B 0.41095(8) 1.12776(14) 0.26720(12) 0.0238(3) Uani 1 1 d . . . . .
O1B O 0.38829(5) 1.01721(9) 0.28279(7) 0.0253(2) Uani 1 1 d . . . . .
C1B C 0.41752(7) 0.93985(12) 0.33729(11) 0.0251(3) Uani 1 1 d . . . . .
C2B C 0.46944(7) 0.96636(13) 0.37679(11) 0.0257(3) Uani 1 1 d . . . . .
H2B H 0.488790 0.908757 0.411266 0.031 Uiso 1 1 calc R U . . .
C3B C 0.38917(7) 0.82922(13) 0.34610(11) 0.0266(3) Uani 1 1 d . . . . .
C4B C 0.37131(7) 0.73219(13) 0.35601(11) 0.0262(3) Uani 1 1 d . . . . .
C5B C 0.35125(7) 0.60999(13) 0.36238(11) 0.0252(3) Uani 1 1 d D . . . .
C11B C 0.46791(7) 1.16375(12) 0.31660(10) 0.0238(3) Uani 1 1 d . . . . .
C12B C 0.49671(7) 1.07898(12) 0.36865(10) 0.0240(3) Uani 1 1 d . . . . .
C13B C 0.55061(7) 1.10532(14) 0.41204(11) 0.0280(3) Uani 1 1 d . . . . .
H13B H 0.570196 1.047687 0.446188 0.034 Uiso 1 1 calc R U . . .
C14B C 0.57483(8) 1.21499(14) 0.40479(11) 0.0303(4) Uani 1 1 d . . . . .
H14B H 0.611205 1.232521 0.433947 0.036 Uiso 1 1 calc R U . . .
C15B C 0.54637(8) 1.30028(14) 0.35504(11) 0.0303(4) Uani 1 1 d . . . . .
H15B H 0.562995 1.375975 0.351369 0.036 Uiso 1 1 calc R U . . .
C16B C 0.49389(8) 1.27495(13) 0.31092(11) 0.0270(3) Uani 1 1 d . . . . .
H16B H 0.475172 1.333272 0.276389 0.032 Uiso 1 1 calc R U . . .
C21B C 0.37759(7) 1.20723(12) 0.19866(10) 0.0235(3) Uani 1 1 d . . . . .
C22B C 0.32398(7) 1.26330(13) 0.22065(11) 0.0261(3) Uani 1 1 d . . . . .
C23B C 0.29871(7) 1.34244(13) 0.16160(12) 0.0293(4) Uani 1 1 d . . . . .
H23B H 0.262617 1.380255 0.176980 0.035 Uiso 1 1 calc R U . . .
C24B C 0.32479(8) 1.36730(13) 0.08135(12) 0.0297(4) Uani 1 1 d . . . . .
C25B C 0.37654(7) 1.30829(14) 0.05864(11) 0.0288(3) Uani 1 1 d . . . . .
H25B H 0.394055 1.322171 0.002842 0.035 Uiso 1 1 calc R U . . .
C26B C 0.40338(7) 1.22913(13) 0.11589(11) 0.0256(3) Uani 1 1 d . . . . .
C27B C 0.29431(8) 1.23963(15) 0.30766(13) 0.0348(4) Uani 1 1 d . . . . .
H27D H 0.258886 1.288729 0.313303 0.052 Uiso 1 1 calc R U . . .
H27E H 0.322163 1.257046 0.355601 0.052 Uiso 1 1 calc R U . . .
H27F H 0.282615 1.157746 0.310620 0.052 Uiso 1 1 calc R U . . .
C28B C 0.29744(9) 1.45574(16) 0.01989(13) 0.0401(4) Uani 1 1 d . . . . .
H28D H 0.259335 1.426294 -0.002378 0.060 Uiso 1 1 calc R U . . .
H28E H 0.324441 1.469671 -0.029508 0.060 Uiso 1 1 calc R U . . .
H28F H 0.290830 1.528588 0.051696 0.060 Uiso 1 1 calc R U . . .
C29B C 0.45968(8) 1.16767(14) 0.08794(12) 0.0305(4) Uani 1 1 d . . . . .
H29D H 0.468522 1.187014 0.026603 0.046 Uiso 1 1 calc R U . . .
H29E H 0.454221 1.083565 0.093545 0.046 Uiso 1 1 calc R U . . .
H29F H 0.492819 1.192559 0.125529 0.046 Uiso 1 1 calc R U . . .
C51B C 0.28374(12) 0.6010(3) 0.3497(3) 0.0325(7) Uani 0.7 1 d D . P B 1
H51D H 0.263627 0.647785 0.394474 0.049 Uiso 0.7 1 calc R U P B 1
H51E H 0.271422 0.519703 0.355347 0.049 Uiso 0.7 1 calc R U P B 1
H51F H 0.272978 0.629713 0.291110 0.049 Uiso 0.7 1 calc R U P B 1
C52B C 0.38370(17) 0.5395(3) 0.2909(2) 0.0340(10) Uani 0.7 1 d D . P B 1
H52D H 0.370916 0.566323 0.232706 0.051 Uiso 0.7 1 calc R U P B 1
H52E H 0.374039 0.456991 0.297500 0.051 Uiso 0.7 1 calc R U P B 1
H52F H 0.426790 0.550420 0.297131 0.051 Uiso 0.7 1 calc R U P B 1
C53B C 0.3685(3) 0.5593(8) 0.4525(3) 0.0341(16) Uani 0.7 1 d D . P B 1
H53D H 0.411339 0.569366 0.462172 0.051 Uiso 0.7 1 calc R U P B 1
H53E H 0.358621 0.476459 0.453976 0.051 Uiso 0.7 1 calc R U P B 1
H53F H 0.346468 0.599894 0.498802 0.051 Uiso 0.7 1 calc R U P B 1
C54B C 0.2911(7) 0.6002(16) 0.3136(11) 0.042(5) Uiso 0.15 1 d D . P B 2
H54D H 0.263974 0.660726 0.334852 0.063 Uiso 0.15 1 calc R U P B 2
H54E H 0.273570 0.523683 0.324730 0.063 Uiso 0.15 1 calc R U P B 2
H54F H 0.297414 0.610124 0.250351 0.063 Uiso 0.15 1 calc R U P B 2
C55B C 0.3960(9) 0.531(2) 0.3147(13) 0.0340(10) Uani 0.15 1 d D . P B 2
H55D H 0.401955 0.559984 0.254648 0.051 Uiso 0.15 1 calc R U P B 2
H55E H 0.380479 0.451865 0.312551 0.051 Uiso 0.15 1 calc R U P B 2
H55F H 0.434046 0.532093 0.346325 0.051 Uiso 0.15 1 calc R U P B 2
C56B C 0.3447(8) 0.5764(18) 0.4572(10) 0.045(5) Uiso 0.15 1 d D . P B 2
H56D H 0.381260 0.595796 0.489211 0.068 Uiso 0.15 1 calc R U P B 2
H56E H 0.337299 0.492684 0.461411 0.068 Uiso 0.15 1 calc R U P B 2
H56F H 0.311091 0.618713 0.482927 0.068 Uiso 0.15 1 calc R U P B 2
C57B C 0.3660(9) 0.5561(19) 0.2761(11) 0.042(6) Uiso 0.15 1 d D . P B 3
H57D H 0.343042 0.594217 0.229441 0.062 Uiso 0.15 1 calc R U P B 3
H57E H 0.356128 0.473297 0.277611 0.062 Uiso 0.15 1 calc R U P B 3
H57F H 0.408670 0.565505 0.264491 0.062 Uiso 0.15 1 calc R U P B 3
C58B C 0.3801(19) 0.553(4) 0.443(2) 0.0341(16) Uani 0.15 1 d D . P B 3
H58D H 0.423391 0.551017 0.435579 0.051 Uiso 0.15 1 calc R U P B 3
H58E H 0.365028 0.473459 0.449341 0.051 Uiso 0.15 1 calc R U P B 3
H58F H 0.370219 0.597737 0.495811 0.051 Uiso 0.15 1 calc R U P B 3
C59B C 0.2822(7) 0.6238(17) 0.3775(13) 0.038(5) Uiso 0.15 1 d D . P B 3
H59D H 0.275188 0.658798 0.435298 0.057 Uiso 0.15 1 calc R U P B 3
H59E H 0.263132 0.547380 0.374938 0.057 Uiso 0.15 1 calc R U P B 3
H59F H 0.265378 0.673973 0.331678 0.057 Uiso 0.15 1 calc R U P B 3

loop_
_atom_site_aniso_label
_atom_site_aniso_U_11
_atom_site_aniso_U_22
_atom_site_aniso_U_33
_atom_site_aniso_U_23
_atom_site_aniso_U_13
_atom_site_aniso_U_12
B1A 0.0229(8) 0.0224(8) 0.0256(9) 0.0004(6) -0.0002(6) -0.0009(6)
O1A 0.0230(5) 0.0211(5) 0.0315(6) -0.0008(4) -0.0036(4) 0.0010(4)
C1A 0.0233(8) 0.0218(7) 0.0292(9) 0.0025(6) 0.0023(6) 0.0010(5)
C2A 0.0251(8) 0.0230(7) 0.0327(9) 0.0037(6) -0.0007(6) 0.0023(6)
C3A 0.0230(8) 0.0244(7) 0.0352(9) 0.0008(6) 0.0016(6) 0.0007(6)
C4A 0.0264(8) 0.0273(8) 0.0355(10) 0.0011(6) -0.0008(7) -0.0005(6)
C5A 0.0371(10) 0.0287(8) 0.0412(11) -0.0018(7) -0.0091(8) -0.0065(7)
C11A 0.0226(7) 0.0247(7) 0.0252(8) 0.0014(6) -0.0007(6) -0.0009(6)
C12A 0.0243(8) 0.0260(7) 0.0242(8) 0.0030(6) -0.0004(6) -0.0007(6)
C13A 0.0272(8) 0.0336(8) 0.0308(9) 0.0042(7) -0.0065(7) 0.0018(6)
C14A 0.0287(9) 0.0387(9) 0.0310(9) -0.0021(7) -0.0077(7) -0.0046(7)
C15A 0.0333(9) 0.0303(8) 0.0318(9) -0.0058(7) -0.0037(7) -0.0045(6)
C16A 0.0290(8) 0.0263(8) 0.0290(9) -0.0007(6) -0.0035(6) 0.0010(6)
C21A 0.0228(7) 0.0200(7) 0.0274(8) -0.0015(6) -0.0044(6) -0.0033(5)
C22A 0.0236(8) 0.0222(7) 0.0295(9) -0.0006(6) -0.0039(6) -0.0043(6)
C23A 0.0292(8) 0.0284(8) 0.0317(9) 0.0067(7) -0.0074(7) -0.0033(6)
C24A 0.0254(8) 0.0256(8) 0.0429(11) 0.0053(7) -0.0069(7) 0.0003(6)
C25A 0.0239(8) 0.0233(7) 0.0389(10) -0.0020(6) 0.0002(7) 0.0000(6)
C26A 0.0238(8) 0.0196(7) 0.0309(9) -0.0017(6) -0.0027(6) -0.0036(5)
C27A 0.0290(9) 0.0370(9) 0.0300(9) 0.0007(7) -0.0021(7) -0.0020(7)
C28A 0.0343(10) 0.0433(10) 0.0586(14) 0.0091(9) -0.0103(9) 0.0116(8)
C29A 0.0302(9) 0.0328(8) 0.0295(9) -0.0036(7) -0.0001(7) -0.0018(6)
B1B 0.0276(9) 0.0202(8) 0.0236(9) -0.0006(6) 0.0036(7) -0.0004(6)
O1B 0.0293(6) 0.0183(5) 0.0284(6) 0.0034(4) -0.0012(4) -0.0008(4)
C1B 0.0317(8) 0.0185(7) 0.0253(8) 0.0024(5) 0.0029(6) 0.0012(6)
C2B 0.0316(8) 0.0205(7) 0.0249(8) 0.0022(6) 0.0014(6) 0.0013(6)
C3B 0.0288(8) 0.0232(7) 0.0278(8) 0.0025(6) 0.0005(6) 0.0002(6)
C4B 0.0256(8) 0.0248(7) 0.0281(9) 0.0039(6) -0.0006(6) -0.0002(6)
C5B 0.0263(8) 0.0218(7) 0.0275(8) 0.0017(6) -0.0024(6) -0.0049(6)
C11B 0.0294(8) 0.0214(7) 0.0207(8) -0.0003(6) 0.0024(6) -0.0012(6)
C12B 0.0291(8) 0.0221(7) 0.0208(8) -0.0024(6) 0.0028(6) -0.0004(6)
C13B 0.0314(9) 0.0304(8) 0.0221(8) -0.0014(6) -0.0009(6) 0.0007(6)
C14B 0.0327(9) 0.0335(8) 0.0247(9) -0.0054(6) -0.0026(6) -0.0048(6)
C15B 0.0372(9) 0.0272(8) 0.0265(9) -0.0038(6) 0.0002(7) -0.0085(6)
C16B 0.0350(9) 0.0226(7) 0.0235(8) 0.0004(6) -0.0003(6) -0.0032(6)
C21B 0.0260(8) 0.0179(7) 0.0267(8) -0.0004(6) -0.0034(6) -0.0048(5)
C22B 0.0270(8) 0.0205(7) 0.0308(9) -0.0009(6) -0.0021(6) -0.0051(6)
C23B 0.0262(8) 0.0220(7) 0.0397(10) -0.0040(6) -0.0063(7) -0.0021(6)
C24B 0.0327(9) 0.0218(7) 0.0345(9) 0.0022(6) -0.0123(7) -0.0064(6)
C25B 0.0325(9) 0.0280(8) 0.0258(8) 0.0024(6) -0.0044(6) -0.0080(6)
C26B 0.0262(8) 0.0226(7) 0.0280(8) -0.0015(6) -0.0036(6) -0.0051(6)
C27B 0.0348(9) 0.0309(8) 0.0387(10) 0.0006(7) 0.0078(7) -0.0006(7)
C28B 0.0417(11) 0.0338(9) 0.0446(12) 0.0076(8) -0.0156(8) -0.0009(7)
C29B 0.0327(9) 0.0308(8) 0.0281(9) 0.0007(6) 0.0020(7) -0.0013(6)
C51B 0.0236(14) 0.0322(17) 0.042(3) 0.0072(19) 0.0006(14) -0.0082(10)
C52B 0.036(3) 0.0283(15) 0.038(3) -0.011(2) 0.0018(18) -0.0133(17)
C53B 0.045(4) 0.0247(18) 0.033(2) 0.0069(18) -0.009(2) -0.012(3)
C55B 0.036(3) 0.0283(15) 0.038(3) -0.011(2) 0.0018(18) -0.0133(17)
C58B 0.045(4) 0.0247(18) 0.033(2) 0.0069(18) -0.009(2) -0.012(3)

loop_
_atom_type_symbol
_atom_type_description
_atom_type_scat_dispersion_real
_atom_type_scat_dispersion_imag
_atom_type_scat_source
C C 0.0013 0.0009 'International Tables Vol C Tables 4.2.6.8 and 6.1.1.4'
H H 0.0000 0.0000 'International Tables Vol C Tables 4.2.6.8 and 6.1.1.4'
B B 0.0007 0.0004 'International Tables Vol C Tables 4.2.6.8 and 6.1.1.4'
O O 0.0058 0.0036 'International Tables Vol C Tables 4.2.6.8 and 6.1.1.4'

loop_
_geom_angle_atom_site_label_1
_geom_angle_atom_site_label_2
_geom_angle_atom_site_label_3
_geom_angle
_geom_angle_site_symmetry_1
_geom_angle_site_symmetry_3
_geom_angle_publ_flag
O1A B1A C11A 117.53(14) . . ?
O1A B1A C21A 115.35(13) . . ?
C11A B1A C21A 127.13(14) . . ?
C1A O1A B1A 121.97(13) . . ?
C2A C1A O1A 122.05(13) . . ?
C2A C1A C3A 125.39(14) . . ?
O1A C1A C3A 112.50(13) . . ?
C1A C2A C12A 122.00(14) . . ?
C1A C2A H2A 119.0 . . ?
C12A C2A H2A 119.0 . . ?
C4A C3A C1A 175.41(17) . . ?
C3A C4A C5A 175.78(19) . . ?
C59A C5A C58A 115.4(6) . . ?
C59A C5A C4A 111.1(4) . . ?
C55A C5A C4A 111.9(3) . . ?
C58A C5A C4A 108.6(5) . . ?
C4A C5A C53A 111.1(3) . . ?
C4A C5A C51A 109.2(3) . . ?
C53A C5A C51A 112.0(5) . . ?
C55A C5A C54A 114.9(3) . . ?
C4A C5A C54A 111.2(2) . . ?
C59A C5A C57A 112.1(5) . . ?
C58A C5A C57A 104.3(5) . . ?
C4A C5A C57A 104.5(3) . . ?
C55A C5A C56A 104.8(3) . . ?
C4A C5A C56A 110.0(2) . . ?
C54A C5A C56A 103.4(3) . . ?
C4A C5A C52A 104.8(3) . . ?
C53A C5A C52A 108.5(5) . . ?
C51A C5A C52A 111.0(4) . . ?
C16A C11A C12A 118.32(14) . . ?
C16A C11A B1A 123.81(14) . . ?
C12A C11A B1A 117.86(13) . . ?
C13A C12A C11A 119.91(14) . . ?
C13A C12A C2A 121.58(14) . . ?
C11A C12A C2A 118.51(14) . . ?
C14A C13A C12A 120.11(15) . . ?
C14A C13A H13A 119.9 . . ?
C12A C13A H13A 119.9 . . ?
C13A C14A C15A 120.59(15) . . ?
C13A C14A H14A 119.7 . . ?
C15A C14A H14A 119.7 . . ?
C16A C15A C14A 119.64(15) . . ?
C16A C15A H15A 120.2 . . ?
C14A C15A H15A 120.2 . . ?
C15A C16A C11A 121.40(15) . . ?
C15A C16A H16A 119.3 . . ?
C11A C16A H16A 119.3 . . ?
C22A C21A C26A 118.90(14) . . ?
C22A C21A B1A 121.29(14) . . ?
C26A C21A B1A 119.77(14) . . ?
C23A C22A C21A 119.87(15) . . ?
C23A C22A C27A 119.13(15) . . ?
C21A C22A C27A 121.00(14) . . ?
C24A C23A C22A 121.63(16) . . ?
C24A C23A H23A 119.2 . . ?
C22A C23A H23A 119.2 . . ?
C23A C24A C25A 118.30(15) . . ?
C23A C24A C28A 120.68(17) . . ?
C25A C24A C28A 121.01(17) . . ?
C24A C25A C26A 121.68(16) . . ?
C24A C25A H25A 119.2 . . ?
C26A C25A H25A 119.2 . . ?
C25A C26A C21A 119.62(15) . . ?
C25A C26A C29A 118.91(15) . . ?
C21A C26A C29A 121.46(14) . . ?
C22A C27A H27A 109.5 . . ?
C22A C27A H27B 109.5 . . ?
H27A C27A H27B 109.5 . . ?
C22A C27A H27C 109.5 . . ?
H27A C27A H27C 109.5 . . ?
H27B C27A H27C 109.5 . . ?
C24A C28A H28A 109.5 . . ?
C24A C28A H28B 109.5 . . ?
H28A C28A H28B 109.5 . . ?
C24A C28A H28C 109.5 . . ?
H28A C28A H28C 109.5 . . ?
H28B C28A H28C 109.5 . . ?
C26A C29A H29A 109.5 . . ?
C26A C29A H29B 109.5 . . ?
H29A C29A H29B 109.5 . . ?
C26A C29A H29C 109.5 . . ?
H29A C29A H29C 109.5 . . ?
H29B C29A H29C 109.5 . . ?
C5A C51A H51A 109.5 . . ?
C5A C51A H51B 109.5 . . ?
H51A C51A H51B 109.5 . . ?
C5A C51A H51C 109.5 . . ?
H51A C51A H51C 109.5 . . ?
H51B C51A H51C 109.5 . . ?
C5A C52A H52A 109.5 . . ?
C5A C52A H52B 109.5 . . ?
H52A C52A H52B 109.5 . . ?
C5A C52A H52C 109.5 . . ?
H52A C52A H52C 109.5 . . ?
H52B C52A H52C 109.5 . . ?
C5A C53A H53A 109.5 . . ?
C5A C53A H53B 109.5 . . ?
H53A C53A H53B 109.5 . . ?
C5A C53A H53C 109.5 . . ?
H53A C53A H53C 109.5 . . ?
H53B C53A H53C 109.5 . . ?
C5A C54A H54A 109.5 . . ?
C5A C54A H54B 109.5 . . ?
H54A C54A H54B 109.5 . . ?
C5A C54A H54C 109.5 . . ?
H54A C54A H54C 109.5 . . ?
H54B C54A H54C 109.5 . . ?
C5A C55A H55A 109.5 . . ?
C5A C55A H55B 109.5 . . ?
H55A C55A H55B 109.5 . . ?
C5A C55A H55C 109.5 . . ?
H55A C55A H55C 109.5 . . ?
H55B C55A H55C 109.5 . . ?
C5A C56A H56A 109.5 . . ?
C5A C56A H56B 109.5 . . ?
H56A C56A H56B 109.5 . . ?
C5A C56A H56C 109.5 . . ?
H56A C56A H56C 109.5 . . ?
H56B C56A H56C 109.5 . . ?
C5A C57A H57A 109.5 . . ?
C5A C57A H57B 109.5 . . ?
H57A C57A H57B 109.5 . . ?
C5A C57A H57C 109.5 . . ?
H57A C57A H57C 109.5 . . ?
H57B C57A H57C 109.5 . . ?
C5A C58A H58A 109.5 . . ?
C5A C58A H58B 109.5 . . ?
H58A C58A H58B 109.5 . . ?
C5A C58A H58C 109.5 . . ?
H58A C58A H58C 109.5 . . ?
H58B C58A H58C 109.5 . . ?
C5A C59A H59A 109.5 . . ?
C5A C59A H59B 109.5 . . ?
H59A C59A H59B 109.5 . . ?
C5A C59A H59C 109.5 . . ?
H59A C59A H59C 109.5 . . ?
H59B C59A H59C 109.5 . . ?
O1B B1B C11B 117.85(14) . . ?
O1B B1B C21B 118.09(14) . . ?
C11B B1B C21B 124.04(13) . . ?
C1B O1B B1B 121.25(13) . . ?
C2B C1B O1B 122.10(13) . . ?
C2B C1B C3B 123.07(14) . . ?
O1B C1B C3B 114.81(14) . . ?
C1B C2B C12B 122.30(14) . . ?
C1B C2B H2B 118.9 . . ?
C12B C2B H2B 118.9 . . ?
C4B C3B C1B 172.99(17) . . ?
C3B C4B C5B 175.99(18) . . ?
C4B C5B C57B 105.6(9) . . ?
C4B C5B C56B 109.8(8) . . ?
C4B C5B C51B 110.94(17) . . ?
C4B C5B C58B 109(2) . . ?
C57B C5B C58B 116(2) . . ?
C4B C5B C55B 109.2(10) . . ?
C56B C5B C55B 111.6(11) . . ?
C4B C5B C53B 110.1(4) . . ?
C51B C5B C53B 109.5(3) . . ?
C4B C5B C52B 108.04(19) . . ?
C51B C5B C52B 110.2(3) . . ?
C53B C5B C52B 108.1(3) . . ?
C4B C5B C54B 107.7(7) . . ?
C56B C5B C54B 110.7(10) . . ?
C55B C5B C54B 107.6(10) . . ?
C4B C5B C59B 102.3(7) . . ?
C57B C5B C59B 113.1(10) . . ?
C58B C5B C59B 109.9(19) . . ?
C16B C11B C12B 118.23(14) . . ?
C16B C11B B1B 123.95(14) . . ?
C12B C11B B1B 117.79(13) . . ?
C13B C12B C11B 120.32(14) . . ?
C13B C12B C2B 121.22(15) . . ?
C11B C12B C2B 118.46(14) . . ?
C14B C13B C12B 119.85(15) . . ?
C14B C13B H13B 120.1 . . ?
C12B C13B H13B 120.1 . . ?
C13B C14B C15B 120.53(16) . . ?
C13B C14B H14B 119.7 . . ?
C15B C14B H14B 119.7 . . ?
C16B C15B C14B 120.17(15) . . ?
C16B C15B H15B 119.9 . . ?
C14B C15B H15B 119.9 . . ?
C15B C16B C11B 120.88(15) . . ?
C15B C16B H16B 119.6 . . ?
C11B C16B H16B 119.6 . . ?
C22B C21B C26B 118.95(14) . . ?
C22B C21B B1B 120.99(14) . . ?
C26B C21B B1B 119.93(14) . . ?
C23B C22B C21B 119.48(15) . . ?
C23B C22B C27B 120.12(15) . . ?
C21B C22B C27B 120.39(14) . . ?
C24B C23B C22B 121.92(15) . . ?
C24B C23B H23B 119.0 . . ?
C22B C23B H23B 119.0 . . ?
C23B C24B C25B 118.27(15) . . ?
C23B C24B C28B 120.81(16) . . ?
C25B C24B C28B 120.92(17) . . ?
C24B C25B C26B 121.57(16) . . ?
C24B C25B H25B 119.2 . . ?
C26B C25B H25B 119.2 . . ?
C25B C26B C21B 119.73(15) . . ?
C25B C26B C29B 119.36(15) . . ?
C21B C26B C29B 120.91(14) . . ?
C22B C27B H27D 109.5 . . ?
C22B C27B H27E 109.5 . . ?
H27D C27B H27E 109.5 . . ?
C22B C27B H27F 109.5 . . ?
H27D C27B H27F 109.5 . . ?
H27E C27B H27F 109.5 . . ?
C24B C28B H28D 109.5 . . ?
C24B C28B H28E 109.5 . . ?
H28D C28B H28E 109.5 . . ?
C24B C28B H28F 109.5 . . ?
H28D C28B H28F 109.5 . . ?
H28E C28B H28F 109.5 . . ?
C26B C29B H29D 109.5 . . ?
C26B C29B H29E 109.5 . . ?
H29D C29B H29E 109.5 . . ?
C26B C29B H29F 109.5 . . ?
H29D C29B H29F 109.5 . . ?
H29E C29B H29F 109.5 . . ?
C5B C51B H51D 109.5 . . ?
C5B C51B H51E 109.5 . . ?
H51D C51B H51E 109.5 . . ?
C5B C51B H51F 109.5 . . ?
H51D C51B H51F 109.5 . . ?
H51E C51B H51F 109.5 . . ?
C5B C52B H52D 109.5 . . ?
C5B C52B H52E 109.5 . . ?
H52D C52B H52E 109.5 . . ?
C5B C52B H52F 109.5 . . ?
H52D C52B H52F 109.5 . . ?
H52E C52B H52F 109.5 . . ?
C5B C53B H53D 109.5 . . ?
C5B C53B H53E 109.5 . . ?
H53D C53B H53E 109.5 . . ?
C5B C53B H53F 109.5 . . ?
H53D C53B H53F 109.5 . . ?
H53E C53B H53F 109.5 . . ?
C5B C54B H54D 109.5 . . ?
C5B C54B H54E 109.5 . . ?
H54D C54B H54E 109.5 . . ?
C5B C54B H54F 109.5 . . ?
H54D C54B H54F 109.5 . . ?
H54E C54B H54F 109.5 . . ?
C5B C55B H55D 109.5 . . ?
C5B C55B H55E 109.5 . . ?
H55D C55B H55E 109.5 . . ?
C5B C55B H55F 109.5 . . ?
H55D C55B H55F 109.5 . . ?
H55E C55B H55F 109.5 . . ?
C5B C56B H56D 109.5 . . ?
C5B C56B H56E 109.5 . . ?
H56D C56B H56E 109.5 . . ?
C5B C56B H56F 109.5 . . ?
H56D C56B H56F 109.5 . . ?
H56E C56B H56F 109.5 . . ?
C5B C57B H57D 109.5 . . ?
C5B C57B H57E 109.5 . . ?
H57D C57B H57E 109.5 . . ?
C5B C57B H57F 109.5 . . ?
H57D C57B H57F 109.5 . . ?
H57E C57B H57F 109.5 . . ?
C5B C58B H58D 109.5 . . ?
C5B C58B H58E 109.5 . . ?
H58D C58B H58E 109.5 . . ?
C5B C58B H58F 109.5 . . ?
H58D C58B H58F 109.5 . . ?
H58E C58B H58F 109.5 . . ?
C5B C59B H59D 109.5 . . ?
C5B C59B H59E 109.5 . . ?
H59D C59B H59E 109.5 . . ?
C5B C59B H59F 109.5 . . ?
H59D C59B H59F 109.5 . . ?
H59E C59B H59F 109.5 . . ?

loop_
_geom_bond_atom_site_label_1
_geom_bond_atom_site_label_2
_geom_bond_distance
_geom_bond_site_symmetry_2
_geom_bond_publ_flag
B1A O1A 1.388(2) . ?
B1A C11A 1.537(2) . ?
B1A C21A 1.577(2) . ?
O1A C1A 1.3762(18) . ?
C1A C2A 1.344(2) . ?
C1A C3A 1.435(2) . ?
C2A C12A 1.445(2) . ?
C2A H2A 0.9500 . ?
C3A C4A 1.197(2) . ?
C4A C5A 1.480(2) . ?
C5A C59A 1.428(9) . ?
C5A C55A 1.454(6) . ?
C5A C58A 1.470(11) . ?
C5A C53A 1.518(6) . ?
C5A C51A 1.519(6) . ?
C5A C54A 1.560(5) . ?
C5A C57A 1.618(7) . ?
C5A C56A 1.636(6) . ?
C5A C52A 1.646(7) . ?
C11A C16A 1.404(2) . ?
C11A C12A 1.415(2) . ?
C12A C13A 1.408(2) . ?
C13A C14A 1.379(2) . ?
C13A H13A 0.9500 . ?
C14A C15A 1.398(2) . ?
C14A H14A 0.9500 . ?
C15A C16A 1.384(2) . ?
C15A H15A 0.9500 . ?
C16A H16A 0.9500 . ?
C21A C22A 1.407(2) . ?
C21A C26A 1.409(2) . ?
C22A C23A 1.395(2) . ?
C22A C27A 1.515(2) . ?
C23A C24A 1.388(3) . ?
C23A H23A 0.9500 . ?
C24A C25A 1.391(3) . ?
C24A C28A 1.512(2) . ?
C25A C26A 1.397(2) . ?
C25A H25A 0.9500 . ?
C26A C29A 1.514(2) . ?
C27A H27A 0.9800 . ?
C27A H27B 0.9800 . ?
C27A H27C 0.9800 . ?
C28A H28A 0.9800 . ?
C28A H28B 0.9800 . ?
C28A H28C 0.9800 . ?
C29A H29A 0.9800 . ?
C29A H29B 0.9800 . ?
C29A H29C 0.9800 . ?
C51A H51A 0.9800 . ?
C51A H51B 0.9800 . ?
C51A H51C 0.9800 . ?
C52A H52A 0.9800 . ?
C52A H52B 0.9800 . ?
C52A H52C 0.9800 . ?
C53A H53A 0.9800 . ?
C53A H53B 0.9800 . ?
C53A H53C 0.9800 . ?
C54A H54A 0.9800 . ?
C54A H54B 0.9800 . ?
C54A H54C 0.9800 . ?
C55A H55A 0.9800 . ?
C55A H55B 0.9800 . ?
C55A H55C 0.9800 . ?
C56A H56A 0.9800 . ?
C56A H56B 0.9800 . ?
C56A H56C 0.9800 . ?
C57A H57A 0.9800 . ?
C57A H57B 0.9800 . ?
C57A H57C 0.9800 . ?
C58A H58A 0.9800 . ?
C58A H58B 0.9800 . ?
C58A H58C 0.9800 . ?
C59A H59A 0.9800 . ?
C59A H59B 0.9800 . ?
C59A H59C 0.9800 . ?
B1B O1B 1.3916(19) . ?
B1B C11B 1.538(2) . ?
B1B C21B 1.575(2) . ?
O1B C1B 1.3816(18) . ?
C1B C2B 1.345(2) . ?
C1B C3B 1.431(2) . ?
C2B C12B 1.440(2) . ?
C2B H2B 0.9500 . ?
C3B C4B 1.197(2) . ?
C4B C5B 1.481(2) . ?
C5B C57B 1.490(15) . ?
C5B C56B 1.501(15) . ?
C5B C51B 1.531(3) . ?
C5B C58B 1.53(2) . ?
C5B C55B 1.536(18) . ?
C5B C53B 1.538(5) . ?
C5B C52B 1.541(4) . ?
C5B C54B 1.544(14) . ?
C5B C59B 1.576(15) . ?
C11B C16B 1.410(2) . ?
C11B C12B 1.413(2) . ?
C12B C13B 1.410(2) . ?
C13B C14B 1.380(2) . ?
C13B H13B 0.9500 . ?
C14B C15B 1.394(2) . ?
C14B H14B 0.9500 . ?
C15B C16B 1.385(2) . ?
C15B H15B 0.9500 . ?
C16B H16B 0.9500 . ?
C21B C22B 1.407(2) . ?
C21B C26B 1.410(2) . ?
C22B C23B 1.399(2) . ?
C22B C27B 1.508(2) . ?
C23B C24B 1.385(3) . ?
C23B H23B 0.9500 . ?
C24B C25B 1.391(2) . ?
C24B C28B 1.512(2) . ?
C25B C26B 1.396(2) . ?
C25B H25B 0.9500 . ?
C26B C29B 1.511(2) . ?
C27B H27D 0.9800 . ?
C27B H27E 0.9800 . ?
C27B H27F 0.9800 . ?
C28B H28D 0.9800 . ?
C28B H28E 0.9800 . ?
C28B H28F 0.9800 . ?
C29B H29D 0.9800 . ?
C29B H29E 0.9800 . ?
C29B H29F 0.9800 . ?
C51B H51D 0.9800 . ?
C51B H51E 0.9800 . ?
C51B H51F 0.9800 . ?
C52B H52D 0.9800 . ?
C52B H52E 0.9800 . ?
C52B H52F 0.9800 . ?
C53B H53D 0.9800 . ?
C53B H53E 0.9800 . ?
C53B H53F 0.9800 . ?
C54B H54D 0.9800 . ?
C54B H54E 0.9800 . ?
C54B H54F 0.9800 . ?
C55B H55D 0.9800 . ?
C55B H55E 0.9800 . ?
C55B H55F 0.9800 . ?
C56B H56D 0.9800 . ?
C56B H56E 0.9800 . ?
C56B H56F 0.9800 . ?
C57B H57D 0.9800 . ?
C57B H57E 0.9800 . ?
C57B H57F 0.9800 . ?
C58B H58D 0.9800 . ?
C58B H58E 0.9800 . ?
C58B H58F 0.9800 . ?
C59B H59D 0.9800 . ?
C59B H59E 0.9800 . ?
C59B H59F 0.9800 . ?

loop_
_geom_torsion_atom_site_label_1
_geom_torsion_atom_site_label_2
_geom_torsion_atom_site_label_3
_geom_torsion_atom_site_label_4
_geom_torsion
_geom_torsion_site_symmetry_1
_geom_torsion_site_symmetry_2
_geom_torsion_site_symmetry_3
_geom_torsion_site_symmetry_4
_geom_torsion_publ_flag
C11A B1A O1A C1A 3.5(2) . . . . ?
C21A B1A O1A C1A -176.20(13) . . . . ?
B1A O1A C1A C2A -2.3(2) . . . . ?
B1A O1A C1A C3A 175.22(14) . . . . ?
O1A C1A C2A C12A 0.3(2) . . . . ?
C3A C1A C2A C12A -176.90(16) . . . . ?
O1A B1A C11A C16A 176.21(15) . . . . ?
C21A B1A C11A C16A -4.1(3) . . . . ?
O1A B1A C11A C12A -2.9(2) . . . . ?
C21A B1A C11A C12A 176.81(15) . . . . ?
C16A C11A C12A C13A 1.5(2) . . . . ?
B1A C11A C12A C13A -179.40(15) . . . . ?
C16A C11A C12A C2A -178.06(15) . . . . ?
B1A C11A C12A C2A 1.1(2) . . . . ?
C1A C2A C12A C13A -179.34(16) . . . . ?
C1A C2A C12A C11A 0.2(2) . . . . ?
C11A C12A C13A C14A -1.1(2) . . . . ?
C2A C12A C13A C14A 178.42(16) . . . . ?
C12A C13A C14A C15A -0.3(3) . . . . ?
C13A C14A C15A C16A 1.2(3) . . . . ?
C14A C15A C16A C11A -0.8(3) . . . . ?
C12A C11A C16A C15A -0.5(2) . . . . ?
B1A C11A C16A C15A -179.58(16) . . . . ?
O1A B1A C21A C22A -65.44(19) . . . . ?
C11A B1A C21A C22A 114.89(18) . . . . ?
O1A B1A C21A C26A 112.08(16) . . . . ?
C11A B1A C21A C26A -67.6(2) . . . . ?
C26A C21A C22A C23A 0.0(2) . . . . ?
B1A C21A C22A C23A 177.55(14) . . . . ?
C26A C21A C22A C27A 179.17(14) . . . . ?
B1A C21A C22A C27A -3.3(2) . . . . ?
C21A C22A C23A C24A -0.1(2) . . . . ?
C27A C22A C23A C24A -179.32(15) . . . . ?
C22A C23A C24A C25A 0.4(2) . . . . ?
C22A C23A C24A C28A 179.29(16) . . . . ?
C23A C24A C25A C26A -0.5(2) . . . . ?
C28A C24A C25A C26A -179.42(16) . . . . ?
C24A C25A C26A C21A 0.4(2) . . . . ?
C24A C25A C26A C29A -178.22(15) . . . . ?
C22A C21A C26A C25A -0.1(2) . . . . ?
B1A C21A C26A C25A -177.71(13) . . . . ?
C22A C21A C26A C29A 178.45(13) . . . . ?
B1A C21A C26A C29A 0.9(2) . . . . ?
C11B B1B O1B C1B -3.3(2) . . . . ?
C21B B1B O1B C1B 175.40(13) . . . . ?
B1B O1B C1B C2B -1.0(2) . . . . ?
B1B O1B C1B C3B -179.32(14) . . . . ?
O1B C1B C2B C12B 3.2(2) . . . . ?
C3B C1B C2B C12B -178.68(15) . . . . ?
O1B B1B C11B C16B -176.37(14) . . . . ?
C21B B1B C11B C16B 5.0(2) . . . . ?
O1B B1B C11B C12B 5.6(2) . . . . ?
C21B B1B C11B C12B -173.05(14) . . . . ?
C16B C11B C12B C13B -1.2(2) . . . . ?
B1B C11B C12B C13B 176.96(14) . . . . ?
C16B C11B C12B C2B 178.18(14) . . . . ?
B1B C11B C12B C2B -3.6(2) . . . . ?
C1B C2B C12B C13B 178.81(16) . . . . ?
C1B C2B C12B C11B -0.6(2) . . . . ?
C11B C12B C13B C14B 1.1(2) . . . . ?
C2B C12B C13B C14B -178.32(15) . . . . ?
C12B C13B C14B C15B 0.2(2) . . . . ?
C13B C14B C15B C16B -1.2(3) . . . . ?
C14B C15B C16B C11B 1.0(3) . . . . ?
C12B C11B C16B C15B 0.2(2) . . . . ?
B1B C11B C16B C15B -177.88(16) . . . . ?
O1B B1B C21B C22B 76.49(19) . . . . ?
C11B B1B C21B C22B -104.91(18) . . . . ?
O1B B1B C21B C26B -107.67(17) . . . . ?
C11B B1B C21B C26B 70.9(2) . . . . ?
C26B C21B C22B C23B -2.4(2) . . . . ?
B1B C21B C22B C23B 173.51(13) . . . . ?
C26B C21B C22B C27B 178.44(14) . . . . ?
B1B C21B C22B C27B -5.7(2) . . . . ?
C21B C22B C23B C24B 0.3(2) . . . . ?
C27B C22B C23B C24B 179.49(15) . . . . ?
C22B C23B C24B C25B 2.1(2) . . . . ?
C22B C23B C24B C28B -178.26(15) . . . . ?
C23B C24B C25B C26B -2.5(2) . . . . ?
C28B C24B C25B C26B 177.90(14) . . . . ?
C24B C25B C26B C21B 0.4(2) . . . . ?
C24B C25B C26B C29B -179.84(14) . . . . ?
C22B C21B C26B C25B 2.0(2) . . . . ?
B1B C21B C26B C25B -173.90(13) . . . . ?
C22B C21B C26B C29B -177.73(14) . . . . ?
B1B C21B C26B C29B 6.4(2) . . . . ?
